data_7101041
_journal_name_full 'Chemical Communications'
_journal_paper_doi 10.1039/b601016d
_journal_year 2006
_chemical_formula_sum 'C100 H106 N4 O23 P4 S4'
_chemical_formula_weight 1984.01
_space_group_IT_number 85
_symmetry_cell_setting tetragonal
_symmetry_space_group_name_Hall '-P 4a'
_symmetry_space_group_name_H-M 'P 4/n :2'
_cell_angle_alpha 90.00
_cell_angle_beta 90.00
_cell_angle_gamma 90.00
_cell_formula_units_Z 4
_cell_length_a 22.1760(13)
_cell_length_b 22.1760(13)
_cell_length_c 21.437(2)
_cell_measurement_temperature 173(2)
_cell_volume 10542.2(13)
_diffrn_ambient_temperature 173(2)
_exptl_crystal_density_diffrn 1.250
_cod_depositor_comments
;
The following automatic conversions were performed:
'_symmetry_cell_setting' value 'Tetragonal' changed to 'tetragonal'
according to '/home/saulius/struct/CIF-dictionaries/cif_core.dic'
dictionary named 'cif_core.dic' version 2.4.1 from 2010-06-29.

Automatic conversion script
Id: cif_fix_enum 1527 2010-12-29 10:47:43Z saulius 
;
_cod_original_sg_symbol_H-M 'P 4/n'
_cod_database_code 7101041

loop_
_symmetry_equiv_pos_as_xyz
'x, y, z'
'-x+1/2, -y+1/2, z'
'-y+1/2, x, z'
'y, -x+1/2, z'
'-x, -y, -z'
'x-1/2, y-1/2, -z'
'y-1/2, -x, -z'
'-y, x-1/2, -z'

loop_
_atom_site_label
_atom_site_type_symbol
_atom_site_fract_x
_atom_site_fract_y
_atom_site_fract_z
_atom_site_U_iso_or_equiv
_atom_site_adp_type
_atom_site_occupancy
_atom_site_symmetry_multiplicity
_atom_site_calc_flag
_atom_site_refinement_flags
_atom_site_disorder_assembly
_atom_site_disorder_group
S1 S 0.85500(9) 0.60835(9) 0.51927(10) 0.0503(5) Uani 1 1 d . . .
C11 C 0.7825(3) 0.5995(4) 0.5551(4) 0.0474(19) Uani 1 1 d . . .
C12 C 0.7315(4) 0.6277(4) 0.5285(4) 0.0484(19) Uani 1 1 d . . .
O12 O 0.7364(2) 0.6644(2) 0.4785(2) 0.0517(13) Uani 1 1 d . . .
H12 H 0.7728 0.6672 0.4680 0.078 Uiso 1 1 calc R . .
C13 C 0.6746(3) 0.6160(3) 0.5547(4) 0.0462(19) Uani 1 1 d . . .
C14 C 0.6706(4) 0.5764(4) 0.6053(4) 0.060(2) Uani 1 1 d . . .
H14 H 0.6322 0.5684 0.6230 0.072 Uiso 1 1 calc R . .
C15 C 0.7213(4) 0.5483(4) 0.6305(5) 0.065(3) Uani 1 1 d . . .
C16 C 0.7770(4) 0.5608(4) 0.6049(4) 0.058(2) Uani 1 1 d . . .
H16 H 0.8121 0.5424 0.6219 0.070 Uiso 1 1 calc R . .
N1 N 0.7099(3) 0.5097(3) 0.6814(4) 0.071(2) Uani 1 1 d . . .
H1 H 0.6721 0.5081 0.6938 0.086 Uiso 1 1 calc R . .
C1 C 0.7485(5) 0.4751(4) 0.7134(5) 0.074(3) Uani 1 1 d . . .
O1 O 0.8037(3) 0.4743(3) 0.7044(4) 0.092(2) Uani 1 1 d . . .
C2 C 0.7201(4) 0.4359(4) 0.7612(4) 0.072(3) Uani 1 1 d . . .
H2A H 0.7100 0.3966 0.7418 0.086 Uiso 1 1 calc R . .
H2B H 0.6818 0.4547 0.7749 0.086 Uiso 1 1 calc R . .
P1 P 0.76695(10) 0.42260(10) 0.82882(11) 0.0560(6) Uani 1 1 d . . .
O2 O 0.7911(3) 0.4790(3) 0.8560(3) 0.0746(19) Uani 1 1 d . . .
C21 C 0.8270(5) 0.3704(4) 0.8083(4) 0.070(3) Uani 1 1 d . . .
C22 C 0.8793(5) 0.3748(5) 0.8433(5) 0.083(3) Uani 1 1 d . . .
H22 H 0.8826 0.4039 0.8756 0.100 Uiso 1 1 calc R . .
C23 C 0.9283(6) 0.3347(8) 0.8299(8) 0.122(5) Uani 1 1 d . . .
H23 H 0.9649 0.3383 0.8525 0.147 Uiso 1 1 calc R . .
C24 C 0.9230(11) 0.2938(9) 0.7875(10) 0.167(10) Uani 1 1 d . . .
H24 H 0.9556 0.2667 0.7813 0.200 Uiso 1 1 calc R . .
C25 C 0.8733(11) 0.2878(7) 0.7515(7) 0.148(8) Uani 1 1 d . . .
H25 H 0.8716 0.2581 0.7197 0.178 Uiso 1 1 calc R . .
C26 C 0.8223(7) 0.3279(5) 0.7625(5) 0.108(4) Uani 1 1 d . . .
H26 H 0.7866 0.3246 0.7383 0.129 Uiso 1 1 calc R . .
C31 C 0.7185(4) 0.3845(4) 0.8829(4) 0.060(2) Uani 1 1 d . . .
C32 C 0.7014(6) 0.3248(5) 0.8769(6) 0.112(4) Uani 1 1 d . . .
H32 H 0.7149 0.3019 0.8422 0.134 Uiso 1 1 calc R . .
C33 C 0.6639(8) 0.2980(6) 0.9224(8) 0.135(6) Uani 1 1 d . . .
H33 H 0.6528 0.2569 0.9180 0.162 Uiso 1 1 calc R . .
C34 C 0.6436(6) 0.3298(7) 0.9718(6) 0.105(4) Uani 1 1 d . . .
H34 H 0.6182 0.3114 1.0021 0.126 Uiso 1 1 calc R . .
C35 C 0.6601(5) 0.3885(6) 0.9776(6) 0.095(3) Uani 1 1 d . . .
H35 H 0.6461 0.4114 1.0121 0.113 Uiso 1 1 calc R . .
C36 C 0.6973(5) 0.4153(4) 0.9334(5) 0.076(3) Uani 1 1 d . . .
H36 H 0.7083 0.4564 0.9385 0.092 Uiso 1 1 calc R . .
O1W O 0.7500 0.7500 0.3388(10) 0.257(16) Uani 1 4 d S . .
S1A S 0.92457(9) 0.72562(9) 1.04447(10) 0.0487(5) Uani 1 1 d . . .
C11A C 0.8792(3) 0.6700(3) 1.0074(4) 0.0460(19) Uani 1 1 d . . .
C12A C 0.8249(4) 0.6523(3) 1.0351(4) 0.0468(19) Uani 1 1 d . . .
O12A O 0.8025(2) 0.6790(2) 1.0875(2) 0.0544(14) Uani 1 1 d . . .
H12A H 0.8261 0.7065 1.0992 0.082 Uiso 1 1 calc R . .
C13A C 0.7935(3) 0.6034(3) 1.0096(4) 0.0429(18) Uani 1 1 d . . .
C14A C 0.8133(4) 0.5763(4) 0.9561(4) 0.055(2) Uani 1 1 d . . .
H14A H 0.7908 0.5438 0.9390 0.066 Uiso 1 1 calc R . .
C15A C 0.8657(4) 0.5954(4) 0.9262(4) 0.055(2) Uani 1 1 d . . .
C16A C 0.8994(4) 0.6429(4) 0.9526(4) 0.054(2) Uani 1 1 d . . .
H16A H 0.9355 0.6564 0.9332 0.064 Uiso 1 1 calc R . .
N1A N 0.8821(3) 0.5649(3) 0.8704(3) 0.065(2) Uani 1 1 d . . .
H1A H 0.8567 0.5368 0.8582 0.078 Uiso 1 1 calc R . .
C1A C 0.9299(4) 0.5722(4) 0.8337(5) 0.066(2) Uani 1 1 d . . .
O1A O 0.9721(3) 0.6076(3) 0.8449(3) 0.083(2) Uani 1 1 d . . .
C2A C 0.9275(4) 0.5332(4) 0.7757(4) 0.069(3) Uani 1 1 d . . .
H2A1 H 0.8938 0.5474 0.7492 0.082 Uiso 1 1 calc R . .
H2A2 H 0.9182 0.4913 0.7885 0.082 Uiso 1 1 calc R . .
P1A P 0.99514(11) 0.53226(10) 0.72940(11) 0.0589(6) Uani 1 1 d . . .
O2A O 1.0153(3) 0.5924(3) 0.7066(3) 0.083(2) Uani 1 1 d . . .
C21A C 1.0538(4) 0.4964(4) 0.7737(4) 0.056(2) Uani 1 1 d . . .
C22A C 1.0967(4) 0.5326(5) 0.8021(4) 0.068(3) Uani 1 1 d . . .
H22A H 1.0939 0.5752 0.7998 0.081 Uiso 1 1 calc R . .
C23A C 1.1439(5) 0.5052(6) 0.8341(5) 0.084(3) Uani 1 1 d . . .
H23A H 1.1732 0.5296 0.8543 0.101 Uiso 1 1 calc R . .
C24A C 1.1488(5) 0.4441(6) 0.8371(5) 0.079(3) Uani 1 1 d . . .
H24A H 1.1825 0.4265 0.8575 0.095 Uiso 1 1 calc R . .
C25A C 1.1065(5) 0.4084(5) 0.8113(5) 0.077(3) Uani 1 1 d . . .
H25A H 1.1094 0.3659 0.8159 0.093 Uiso 1 1 calc R . .
C26A C 1.0585(4) 0.4333(4) 0.7778(4) 0.064(2) Uani 1 1 d . . .
H26A H 1.0295 0.4080 0.7583 0.077 Uiso 1 1 calc R . .
C31A C 0.9802(5) 0.4837(4) 0.6649(4) 0.071(3) Uani 1 1 d . . .
C32A C 1.0202(7) 0.4892(6) 0.6142(6) 0.126(5) Uani 1 1 d . . .
H32A H 1.0524 0.5173 0.6145 0.152 Uiso 1 1 calc R . .
C33A C 1.0095(10) 0.4498(8) 0.5615(6) 0.147(8) Uani 1 1 d . . .
H33A H 1.0387 0.4465 0.5293 0.177 Uiso 1 1 calc R . .
C34A C 0.9582(11) 0.4179(12) 0.5584(10) 0.202(12) Uani 1 1 d . . .
H34A H 0.9465 0.4021 0.5191 0.242 Uiso 1 1 calc R . .
C35A C 0.9225(8) 0.4070(10) 0.6074(9) 0.168(8) Uani 1 1 d . . .
H35A H 0.8914 0.3777 0.6058 0.202 Uiso 1 1 calc R . .
C36A C 0.9341(5) 0.4425(7) 0.6629(6) 0.116(5) Uani 1 1 d . . .
H36A H 0.9093 0.4372 0.6986 0.140 Uiso 1 1 calc R . .
O1WA O 0.7500 0.7500 1.2254(12) 0.33(2) Uani 1 4 d S . .
O41 O 0.3221(7) 0.6229(5) 0.4757(5) 0.156(4) Uani 1 1 d D . .
C42 C 0.2678(8) 0.6089(8) 0.4552(8) 0.147(6) Uani 1 1 d D . .
H42A H 0.2384 0.6088 0.4900 0.176 Uiso 1 1 calc R . .
H42B H 0.2680 0.5684 0.4357 0.176 Uiso 1 1 calc R . .
C43 C 0.2523(7) 0.6531(9) 0.4111(12) 0.183(8) Uani 1 1 d D . .
H43A H 0.2474 0.6920 0.4331 0.220 Uiso 1 1 calc R . .
H43B H 0.2127 0.6423 0.3929 0.220 Uiso 1 1 calc R . .
O44 O 0.2982(8) 0.6623(5) 0.3565(5) 0.170(5) Uani 1 1 d D . .
C45 C 0.3487(9) 0.6689(10) 0.3827(9) 0.217(12) Uani 1 1 d D . .
H45A H 0.3481 0.7073 0.4063 0.261 Uiso 1 1 calc R . .
H45B H 0.3800 0.6725 0.3500 0.261 Uiso 1 1 calc R . .
C46 C 0.3648(7) 0.6244(9) 0.4220(9) 0.182(9) Uani 1 1 d D . .
H46A H 0.4063 0.6313 0.4372 0.218 Uiso 1 1 calc R . .
H46B H 0.3638 0.5852 0.3998 0.218 Uiso 1 1 calc R . .
O51 O 0.4738(3) 0.5473(3) 0.9645(3) 0.091(2) Uani 1 1 d . . .
C52 C 0.4635(6) 0.4862(6) 0.9497(6) 0.104(4) Uani 1 1 d . . .
H52A H 0.4588 0.4820 0.9040 0.125 Uiso 1 1 calc R . .
H52B H 0.4253 0.4729 0.9694 0.125 Uiso 1 1 calc R . .
C53 C 0.5127(7) 0.4469(6) 0.9708(5) 0.106(4) Uani 1 1 d . . .
H53A H 0.5017 0.4045 0.9620 0.127 Uiso 1 1 calc R . .
H53B H 0.5494 0.4564 0.9464 0.127 Uiso 1 1 calc R . .
O61 O 0.7446(13) 0.5578(11) 0.3052(8) 0.316(13) Uani 1 1 d D . .
C62 C 0.7035(10) 0.5641(15) 0.3485(13) 0.38(3) Uani 1 1 d D . .
H62A H 0.6627 0.5582 0.3308 0.460 Uiso 1 1 calc R . .
H62B H 0.7056 0.6049 0.3672 0.460 Uiso 1 1 calc R . .
C63 C 0.7159(11) 0.5200(13) 0.3935(12) 0.36(3) Uani 1 1 d D . .
H63A H 0.7007 0.4813 0.3767 0.433 Uiso 1 1 calc R . .
H63B H 0.6908 0.5297 0.4304 0.433 Uiso 1 1 calc R . .
O64 O 0.7807(11) 0.5081(9) 0.4177(7) 0.304(13) Uani 1 1 d D . .
C65 C 0.8105(13) 0.5034(12) 0.3685(12) 0.38(3) Uani 1 1 d D . .
H65A H 0.7962 0.4677 0.3451 0.452 Uiso 1 1 calc R . .
H65B H 0.8534 0.4968 0.3791 0.452 Uiso 1 1 calc R . .
C66 C 0.8060(10) 0.5519(11) 0.3322(11) 0.214(11) Uani 1 1 d D . .
H66A H 0.8358 0.5490 0.2980 0.257 Uiso 1 1 calc R . .
H66B H 0.8154 0.5884 0.3569 0.257 Uiso 1 1 calc R . .

loop_
_atom_site_aniso_label
_atom_site_aniso_U_11
_atom_site_aniso_U_22
_atom_site_aniso_U_33
_atom_site_aniso_U_23
_atom_site_aniso_U_13
_atom_site_aniso_U_12
S1 0.0424(11) 0.0429(11) 0.0656(13) -0.0036(10) 0.0063(10) 0.0022(9)
C11 0.044(5) 0.051(5) 0.048(5) 0.000(4) 0.007(4) -0.004(4)
C12 0.048(5) 0.046(5) 0.051(5) -0.008(4) -0.003(4) 0.005(4)
O12 0.048(3) 0.051(3) 0.056(3) 0.004(3) 0.005(3) 0.002(2)
C13 0.038(5) 0.048(5) 0.053(5) -0.003(4) -0.002(4) -0.001(3)
C14 0.044(5) 0.065(6) 0.070(6) 0.007(5) 0.004(4) -0.005(4)
C15 0.043(5) 0.067(6) 0.084(7) 0.030(5) -0.006(5) -0.009(4)
C16 0.043(5) 0.057(5) 0.074(6) 0.009(5) -0.001(4) 0.002(4)
N1 0.049(4) 0.082(6) 0.083(5) 0.035(5) -0.001(4) -0.001(4)
C1 0.061(6) 0.071(6) 0.090(7) 0.039(6) -0.012(5) -0.016(5)
O1 0.050(4) 0.111(6) 0.115(6) 0.059(5) 0.000(4) 0.000(4)
C2 0.065(6) 0.066(6) 0.084(7) 0.028(5) -0.028(5) -0.016(5)
P1 0.0595(14) 0.0420(12) 0.0666(15) -0.0004(11) -0.0094(12) -0.0049(10)
O2 0.064(4) 0.053(4) 0.106(5) -0.028(3) 0.007(4) -0.018(3)
C21 0.100(8) 0.049(5) 0.061(6) 0.005(5) -0.002(6) 0.010(5)
C22 0.091(8) 0.077(7) 0.081(7) 0.034(6) -0.005(6) 0.011(6)
C23 0.102(10) 0.137(13) 0.128(13) 0.066(11) 0.024(9) 0.057(10)
C24 0.23(2) 0.129(15) 0.137(18) 0.033(13) 0.033(16) 0.111(17)
C25 0.28(2) 0.086(10) 0.082(10) -0.006(8) 0.039(12) 0.065(13)
C26 0.172(13) 0.071(7) 0.081(8) -0.002(6) 0.006(8) 0.024(8)
C31 0.067(6) 0.047(5) 0.065(6) 0.004(4) -0.012(5) 0.000(4)
C32 0.170(13) 0.068(7) 0.097(9) -0.010(7) 0.030(9) -0.026(8)
C33 0.199(17) 0.076(9) 0.129(12) 0.027(9) 0.012(12) -0.056(10)
C34 0.126(11) 0.122(12) 0.067(8) 0.032(8) 0.010(7) -0.029(9)
C35 0.097(9) 0.092(9) 0.095(9) 0.017(7) 0.014(7) 0.003(7)
C36 0.080(7) 0.054(6) 0.095(8) 0.002(6) 0.007(6) 0.007(5)
O1W 0.34(3) 0.34(3) 0.084(15) 0.000 0.000 0.000
S1A 0.0414(11) 0.0438(12) 0.0609(12) -0.0056(10) -0.0079(10) 0.0013(9)
C11A 0.036(4) 0.040(4) 0.062(5) -0.004(4) -0.008(4) 0.004(3)
C12A 0.052(5) 0.041(4) 0.047(5) 0.002(4) -0.008(4) 0.002(4)
O12A 0.050(3) 0.054(3) 0.059(3) -0.015(3) 0.000(3) -0.002(3)
C13A 0.037(4) 0.039(4) 0.053(5) 0.000(4) -0.009(4) 0.003(3)
C14A 0.048(5) 0.051(5) 0.065(6) -0.004(4) -0.003(4) -0.006(4)
C15A 0.060(6) 0.044(5) 0.060(5) -0.022(4) -0.006(4) 0.006(4)
C16A 0.043(5) 0.048(5) 0.070(6) -0.008(4) -0.002(4) -0.004(4)
N1A 0.060(5) 0.067(5) 0.069(5) -0.029(4) 0.013(4) -0.011(4)
C1A 0.051(5) 0.056(6) 0.092(7) -0.015(5) 0.002(5) 0.002(4)
O1A 0.052(4) 0.086(5) 0.111(5) -0.048(4) 0.020(4) -0.016(3)
C2A 0.049(5) 0.074(6) 0.083(7) -0.032(5) 0.006(5) 0.010(4)
P1A 0.0586(14) 0.0523(14) 0.0659(14) 0.0012(11) 0.0034(12) 0.0174(11)
O2A 0.094(5) 0.047(4) 0.107(5) 0.022(3) 0.015(4) 0.014(3)
C21A 0.057(5) 0.062(6) 0.050(5) 0.007(4) 0.015(4) 0.018(4)
C22A 0.057(6) 0.079(7) 0.067(6) 0.000(5) 0.001(5) -0.007(5)
C23A 0.059(6) 0.103(9) 0.091(8) -0.004(7) -0.002(6) -0.005(6)
C24A 0.061(7) 0.096(9) 0.080(7) 0.013(6) -0.007(6) 0.021(6)
C25A 0.081(7) 0.075(7) 0.076(7) 0.029(6) 0.009(6) 0.027(6)
C26A 0.063(6) 0.069(6) 0.062(6) 0.001(5) 0.004(5) 0.013(5)
C31A 0.089(8) 0.063(6) 0.063(6) -0.003(5) -0.009(6) 0.033(6)
C32A 0.190(15) 0.086(9) 0.103(9) 0.009(8) 0.080(10) 0.026(9)
C33A 0.200(18) 0.175(16) 0.067(8) 0.021(10) 0.049(10) 0.121(15)
C34A 0.147(18) 0.33(3) 0.125(16) -0.048(18) -0.031(14) -0.06(2)
C35A 0.105(12) 0.23(2) 0.173(17) -0.113(17) 0.000(12) 0.031(12)
C36A 0.069(8) 0.172(13) 0.108(10) -0.090(10) -0.012(7) 0.028(8)
O1WA 0.44(4) 0.44(4) 0.097(19) 0.000 0.000 0.000
O41 0.201(13) 0.146(10) 0.120(8) 0.006(7) -0.029(9) 0.020(9)
C42 0.136(14) 0.179(17) 0.125(13) 0.067(12) -0.021(11) -0.017(13)
C43 0.126(15) 0.168(19) 0.26(3) -0.009(19) -0.062(17) 0.010(13)
O44 0.224(14) 0.160(10) 0.125(9) 0.056(8) -0.090(10) -0.057(10)
C45 0.22(2) 0.28(3) 0.152(16) 0.120(18) -0.090(16) -0.12(2)
C46 0.131(13) 0.22(2) 0.193(18) 0.120(16) 0.080(13) 0.074(13)
O51 0.104(6) 0.082(5) 0.086(5) -0.001(4) 0.002(4) -0.017(4)
C52 0.120(11) 0.104(10) 0.088(8) 0.000(7) -0.027(8) -0.023(8)
C53 0.151(12) 0.097(9) 0.070(8) -0.020(7) -0.017(8) -0.004(8)
O61 0.32(3) 0.37(3) 0.25(2) -0.10(2) 0.05(2) -0.05(3)
C62 0.22(3) 0.65(7) 0.28(4) -0.22(5) -0.15(3) 0.29(4)
C63 0.28(4) 0.55(6) 0.25(4) -0.21(4) 0.13(3) -0.32(5)
O64 0.43(4) 0.29(2) 0.187(16) -0.060(16) 0.13(2) -0.10(2)
C65 0.70(9) 0.29(4) 0.14(2) 0.04(2) 0.13(3) 0.22(5)
C66 0.18(2) 0.26(3) 0.20(2) 0.07(2) 0.070(19) 0.04(2)

loop_
_geom_bond_atom_site_label_1
_geom_bond_atom_site_label_2
_geom_bond_distance
_geom_bond_site_symmetry_2
_geom_bond_publ_flag
S1 C13 1.775(8) 3_655 ?
S1 C11 1.792(8) . ?
C11 C16 1.377(11) . ?
C11 C12 1.411(11) . ?
C12 O12 1.350(9) . ?
C12 C13 1.406(11) . ?
O12 H12 0.8400 . ?
C13 C14 1.397(11) . ?
C13 S1 1.775(8) 4_565 ?
C14 C15 1.394(12) . ?
C14 H14 0.9500 . ?
C15 C16 1.381(11) . ?
C15 N1 1.409(10) . ?
C16 H16 0.9500 . ?
N1 C1 1.338(11) . ?
N1 H1 0.8800 . ?
C1 O1 1.239(11) . ?
C1 C2 1.484(12) . ?
C2 P1 1.808(8) . ?
C2 H2A 0.9900 . ?
C2 H2B 0.9900 . ?
P1 O2 1.480(6) . ?
P1 C31 1.793(9) . ?
P1 C21 1.819(10) . ?
C21 C26 1.364(14) . ?
C21 C22 1.384(14) . ?
C22 C23 1.433(17) . ?
C22 H22 0.9500 . ?
C23 C24 1.29(2) . ?
C23 H23 0.9500 . ?
C24 C25 1.35(3) . ?
C24 H24 0.9500 . ?
C25 C26 1.46(2) . ?
C25 H25 0.9500 . ?
C26 H26 0.9500 . ?
C31 C36 1.364(13) . ?
C31 C32 1.382(13) . ?
C32 C33 1.412(17) . ?
C32 H32 0.9500 . ?
C33 C34 1.350(18) . ?
C33 H33 0.9500 . ?
C34 C35 1.358(16) . ?
C34 H34 0.9500 . ?
C35 C36 1.389(14) . ?
C35 H35 0.9500 . ?
C36 H36 0.9500 . ?
S1A C11A 1.779(8) . ?
S1A C13A 1.792(8) 3_655 ?
C11A C16A 1.393(11) . ?
C11A C12A 1.399(11) . ?
C12A O12A 1.364(9) . ?
C12A C13A 1.401(10) . ?
O12A H12A 0.8400 . ?
C13A C14A 1.365(11) . ?
C13A S1A 1.792(8) 4_565 ?
C14A C15A 1.394(11) . ?
C14A H14A 0.9500 . ?
C15A C16A 1.410(11) . ?
C15A N1A 1.421(10) . ?
C16A H16A 0.9500 . ?
N1A C1A 1.330(11) . ?
N1A H1A 0.8800 . ?
C1A O1A 1.243(10) . ?
C1A C2A 1.516(12) . ?
C2A P1A 1.799(9) . ?
C2A H2A1 0.9900 . ?
C2A H2A2 0.9900 . ?
P1A O2A 1.490(6) . ?
P1A C31A 1.783(10) . ?
P1A C21A 1.797(8) . ?
C21A C22A 1.385(12) . ?
C21A C26A 1.406(12) . ?
C22A C23A 1.391(14) . ?
C22A H22A 0.9500 . ?
C23A C24A 1.360(15) . ?
C23A H23A 0.9500 . ?
C24A C25A 1.346(14) . ?
C24A H24A 0.9500 . ?
C25A C26A 1.398(12) . ?
C25A H25A 0.9500 . ?
C26A H26A 0.9500 . ?
C31A C36A 1.372(16) . ?
C31A C32A 1.407(15) . ?
C32A C33A 1.45(2) . ?
C32A H32A 0.9500 . ?
C33A C34A 1.34(2) . ?
C33A H33A 0.9500 . ?
C34A C35A 1.34(2) . ?
C34A H34A 0.9500 . ?
C35A C36A 1.451(18) . ?
C35A H35A 0.9500 . ?
C36A H36A 0.9500 . ?
O41 C42 1.320(16) . ?
O41 C46 1.491(15) . ?
C42 C43 1.40(2) . ?
C42 H42A 0.9900 . ?
C42 H42B 0.9900 . ?
C43 O44 1.56(2) . ?
C43 H43A 0.9900 . ?
C43 H43B 0.9900 . ?
O44 C45 1.261(16) . ?
C45 C46 1.345(18) . ?
C45 H45A 0.9900 . ?
C45 H45B 0.9900 . ?
C46 H46A 0.9900 . ?
C46 H46B 0.9900 . ?
O51 C52 1.410(13) . ?
O51 C53 1.424(12) 5_667 ?
C52 C53 1.467(17) . ?
C52 H52A 0.9900 . ?
C52 H52B 0.9900 . ?
C53 O51 1.424(12) 5_667 ?
C53 H53A 0.9900 . ?
C53 H53B 0.9900 . ?
O61 C62 1.309(17) . ?
O61 C66 1.484(17) . ?
C62 C63 1.40(2) . ?
C62 H62A 0.9900 . ?
C62 H62B 0.9900 . ?
C63 O64 1.55(2) . ?
C63 H63A 0.9900 . ?
C63 H63B 0.9900 . ?
O64 C65 1.248(17) . ?
C65 C66 1.332(19) . ?
C65 H65A 0.9900 . ?
C65 H65B 0.9900 . ?
C66 H66A 0.9900 . ?
C66 H66B 0.9900 . ?
